data_4067624
loop_
_publ_author_name
'Zhu, Di'
'Janssen, Femke F. B. J.'
'Budzelaar, Peter H. M.'

_publ_contact_author
;
        Peter H.M. Budzelaar
        Department of Chemistry
        University of Manitoba
        Winnipeg, MB R3T 2N2
        Canada
;
_publ_section_title
;
 (Py)2Co(CH2SiMe3)2As an Easily Accessible Source of &#x201C;CoR2&#x201D;
;
_journal_issue 8
_journal_name_full Organometallics
_journal_page_first 1897
_journal_paper_doi 10.1021/om901045s
_journal_volume 29
_journal_year 2010
_chemical_formula_moiety 'C30 H36 Co N2'
_chemical_formula_sum 'C30 H36 Co N2'
_chemical_formula_weight 483.54
_chemical_name_systematic 'bis(pyridine) bis(2-methyl-2-phenylpropyl) cobalt(II)'
_chemical_properties_physical 'air-sensitive, moisture-sensitive'
_space_group_IT_number 2
_symmetry_cell_setting triclinic
_symmetry_Int_Tables_number 2
_symmetry_space_group_name_Hall '-P 1'
_symmetry_space_group_name_H-M 'P -1'
_atom_sites_solution_hydrogens geom
_atom_sites_solution_primary direct
_atom_sites_solution_secondary difmap
_audit_creation_method SHELXL-97
_cell_angle_alpha 105.652(2)
_cell_angle_beta 109.119(2)
_cell_angle_gamma 108.825(2)
_cell_formula_units_Z 2
_cell_length_a 11.8183(11)
_cell_length_b 11.8294(12)
_cell_length_c 12.1892(12)
_cell_measurement_reflns_used 7334
_cell_measurement_temperature 293(2)
_cell_measurement_theta_max 23.24
_cell_measurement_theta_min 2.82
_cell_volume 1383.1(2)
_computing_structure_refinement 'SHELXL-97 (Sheldrick, 1997)'
_computing_structure_solution 'SHELXS-97 (Sheldrick, 1990)'
_diffrn_ambient_temperature 293(2)
_diffrn_measured_fraction_theta_full 1.000
_diffrn_measured_fraction_theta_max 1.000
_diffrn_radiation_monochromator graphite
_diffrn_radiation_probe x-ray
_diffrn_radiation_type MoK\a
_diffrn_radiation_wavelength 0.71073
_diffrn_reflns_av_R_equivalents 0.0217
_diffrn_reflns_av_sigmaI/netI 0.0340
_diffrn_reflns_limit_h_max 14
_diffrn_reflns_limit_h_min -14
_diffrn_reflns_limit_k_max 14
_diffrn_reflns_limit_k_min -14
_diffrn_reflns_limit_l_max 14
_diffrn_reflns_limit_l_min -14
_diffrn_reflns_number 10195
_diffrn_reflns_theta_full 25.50
_diffrn_reflns_theta_max 25.50
_diffrn_reflns_theta_min 1.95
_diffrn_source 'fine-focus sealed tube'
_exptl_absorpt_coefficient_mu 0.639
_exptl_absorpt_correction_T_max 0.938
_exptl_absorpt_correction_T_min 0.864
_exptl_absorpt_correction_type multi-scan
_exptl_absorpt_process_details 'SADABS, Bruker (2000) Tmin/max = 0.920581'
_exptl_crystal_colour 'dark black'
_exptl_crystal_density_diffrn 1.161
_exptl_crystal_density_method 'not measured'
_exptl_crystal_description irregular
_exptl_crystal_F_000 514
_exptl_crystal_recrystallization_method pentane
_exptl_crystal_size_max 0.6
_exptl_crystal_size_mid 0.5
_exptl_crystal_size_min 0.1
_refine_diff_density_max 0.555
_refine_diff_density_min -0.241
_refine_diff_density_rms 0.111
_refine_ls_extinction_method none
_refine_ls_goodness_of_fit_ref 1.088
_refine_ls_hydrogen_treatment constr
_refine_ls_matrix_type full
_refine_ls_number_parameters 324
_refine_ls_number_reflns 5166
_refine_ls_number_restraints 0
_refine_ls_restrained_S_all 1.088
_refine_ls_R_factor_all 0.0772
_refine_ls_R_factor_gt 0.0685
_refine_ls_shift/su_max 0.000
_refine_ls_shift/su_mean 0.000
_refine_ls_structure_factor_coef Fsqd
_refine_ls_weighting_details 'calc w=1/[\s^2^(Fo^2^)+(0.1262P)^2^+0.7902P] where P=(Fo^2^+2Fc^2^)/3'
_refine_ls_weighting_scheme calc
_refine_ls_wR_factor_gt 0.1995
_refine_ls_wR_factor_ref 0.2060
_reflns_number_gt 4314
_reflns_number_total 5166
_reflns_threshold_expression I>2sigma
_cod_data_source_file om901045s_si_002.cif
_cod_data_source_block cork
_cod_database_code 4067624

loop_
_symmetry_equiv_pos_as_xyz
'x, y, z'
'-x, -y, -z'

loop_
_atom_site_label
_atom_site_type_symbol
_atom_site_fract_x
_atom_site_fract_y
_atom_site_fract_z
_atom_site_U_iso_or_equiv
_atom_site_adp_type
_atom_site_occupancy
_atom_site_symmetry_multiplicity
_atom_site_calc_flag
_atom_site_refinement_flags
Co1 Co 0.57330(5) 0.89117(5) 0.75176(5) 0.0491(2) Uani 1 1 d .
N1 N 0.6734(3) 1.0988(3) 0.8236(3) 0.0423(6) Uani 1 1 d .
C1 C 0.7062(5) 1.1570(4) 0.7516(4) 0.0609(10) Uani 1 1 d .
H1 H 0.6922 1.1042 0.6717 0.073 Uiso 1 1 calc R
C2 C 0.6943(4) 1.1762(4) 0.9370(4) 0.0540(9) Uani 1 1 d .
H2 H 0.6730 1.1379 0.9894 0.065 Uiso 1 1 calc R
C3 C 0.7458(5) 1.3104(4) 0.9805(4) 0.0695(12) Uani 1 1 d .
H3 H 0.7571 1.3613 1.0599 0.083 Uiso 1 1 calc R
C4 C 0.7798(6) 1.3676(4) 0.9068(6) 0.0808(15) Uani 1 1 d .
H4 H 0.8167 1.4586 0.9353 0.097 Uiso 1 1 calc R
C5 C 0.7587(6) 1.2888(5) 0.7881(5) 0.0823(15) Uani 1 1 d .
H5 H 0.7801 1.3254 0.7346 0.099 Uiso 1 1 calc R
N2 N 0.6896(3) 0.8535(3) 0.6608(3) 0.0499(7) Uani 1 1 d .
C21 C 0.8218(4) 0.8990(4) 0.7318(5) 0.0634(11) Uani 1 1 d .
H6 H 0.8601 0.9496 0.8193 0.076 Uiso 1 1 calc R
C22 C 0.6382(5) 0.7823(4) 0.5373(5) 0.0689(12) Uani 1 1 d .
H7 H 0.5469 0.7504 0.4862 0.083 Uiso 1 1 calc R
C23 C 0.9022(6) 0.8732(6) 0.6794(7) 0.0853(17) Uani 1 1 d .
H8 H 0.9937 0.9072 0.7312 0.102 Uiso 1 1 calc R
C24 C 0.8502(8) 0.8004(7) 0.5557(8) 0.103(2) Uani 1 1 d .
H9 H 0.9044 0.7816 0.5204 0.124 Uiso 1 1 calc R
C25 C 0.7168(8) 0.7532(6) 0.4807(6) 0.098(2) Uani 1 1 d .
H10 H 0.6784 0.7026 0.3932 0.118 Uiso 1 1 calc R
C11 C 0.3857(3) 0.8227(4) 0.6032(3) 0.0425(7) Uani 1 1 d .
H11 H 0.3996 0.8535 0.5404 0.051 Uiso 1 1 calc R
H12 H 0.3481 0.7275 0.5634 0.051 Uiso 1 1 calc R
C12 C 0.2762(4) 0.8550(4) 0.6254(3) 0.0495(9) Uani 1 1 d .
C13 C 0.3289(5) 1.0060(5) 0.6794(5) 0.0911(19) Uani 1 1 d .
H15 H 0.4029 1.0463 0.7634 0.137 Uiso 1 1 calc R
H16 H 0.2583 1.0273 0.6841 0.137 Uiso 1 1 calc R
H17 H 0.3581 1.0381 0.6242 0.137 Uiso 1 1 calc R
C14 C 0.2504(5) 0.8105(7) 0.7251(4) 0.0855(17) Uani 1 1 d .
H18 H 0.2354 0.7209 0.7023 0.128 Uiso 1 1 calc R
H19 H 0.1726 0.8173 0.7284 0.128 Uiso 1 1 calc R
H20 H 0.3269 0.8656 0.8075 0.128 Uiso 1 1 calc R
C15 C 0.1458(3) 0.7866(4) 0.4998(3) 0.0429(8) Uani 1 1 d .
C16 C 0.1030(4) 0.8533(4) 0.4309(4) 0.0557(9) Uani 1 1 d .
H28 H 0.1539 0.9436 0.4619 0.067 Uiso 1 1 calc R
C17 C -0.0150(5) 0.7873(5) 0.3161(4) 0.0722(13) Uani 1 1 d .
H29 H -0.0415 0.8342 0.2715 0.087 Uiso 1 1 calc R
C18 C 0.0662(4) 0.6528(4) 0.4464(4) 0.0609(10) Uani 1 1 d .
H30 H 0.0930 0.6039 0.4881 0.073 Uiso 1 1 calc R
C19 C -0.0504(5) 0.5890(4) 0.3351(5) 0.0737(13) Uani 1 1 d .
H31 H -0.1022 0.4988 0.3041 0.088 Uiso 1 1 calc R
C20 C -0.0915(4) 0.6562(5) 0.2688(4) 0.0724(13) Uani 1 1 d .
H32 H -0.1706 0.6127 0.1925 0.087 Uiso 1 1 calc R
C31 C 0.6180(4) 0.8518(4) 0.9125(3) 0.0477(8) Uani 1 1 d .
H13 H 0.7111 0.9129 0.9723 0.057 Uiso 1 1 calc R
H14 H 0.5642 0.8736 0.9518 0.057 Uiso 1 1 calc R
C32 C 0.5995(4) 0.7127(4) 0.9013(4) 0.0496(8) Uani 1 1 d .
C33 C 0.4551(4) 0.6128(5) 0.8051(5) 0.0741(13) Uani 1 1 d .
H21 H 0.4386 0.6111 0.7220 0.111 Uiso 1 1 calc R
H22 H 0.3948 0.6374 0.8309 0.111 Uiso 1 1 calc R
H23 H 0.4409 0.5271 0.8019 0.111 Uiso 1 1 calc R
C34 C 0.6194(6) 0.7021(5) 1.0304(5) 0.0749(13) Uani 1 1 d .
H24 H 0.6063 0.6148 1.0205 0.112 Uiso 1 1 calc R
H25 H 0.5554 0.7202 1.0546 0.112 Uiso 1 1 calc R
H26 H 0.7087 0.7646 1.0955 0.112 Uiso 1 1 calc R
C35 C 0.7013(4) 0.6843(4) 0.8635(4) 0.0527(9) Uani 1 1 d .
C36 C 0.8369(5) 0.7514(5) 0.9513(5) 0.0745(13) Uani 1 1 d .
H27 H 0.8626 0.8129 1.0320 0.089 Uiso 1 1 calc R
C37 C 0.6667(6) 0.5934(4) 0.7447(5) 0.0727(12) Uani 1 1 d .
H33 H 0.5774 0.5460 0.6831 0.087 Uiso 1 1 calc R
C38 C 0.8970(8) 0.6416(8) 0.8058(9) 0.108(2) Uani 1 1 d .
H34 H 0.9631 0.6286 0.7867 0.129 Uiso 1 1 calc R
C39 C 0.7676(9) 0.5723(6) 0.7166(7) 0.101(2) Uani 1 1 d .
H35 H 0.7444 0.5107 0.6369 0.121 Uiso 1 1 calc R
C40 C 0.9325(6) 0.7313(7) 0.9244(8) 0.0993(19) Uani 1 1 d .
H36 H 1.0220 0.7779 0.9858 0.119 Uiso 1 1 calc R

loop_
_atom_site_aniso_label
_atom_site_aniso_U_11
_atom_site_aniso_U_22
_atom_site_aniso_U_33
_atom_site_aniso_U_23
_atom_site_aniso_U_13
_atom_site_aniso_U_12
Co1 0.0459(3) 0.0553(4) 0.0469(3) 0.0201(2) 0.0214(2) 0.0246(3)
N1 0.0413(15) 0.0442(15) 0.0416(15) 0.0176(13) 0.0198(12) 0.0189(12)
C1 0.086(3) 0.053(2) 0.052(2) 0.0240(19) 0.041(2) 0.030(2)
C2 0.058(2) 0.056(2) 0.0421(19) 0.0161(17) 0.0245(17) 0.0204(18)
C3 0.080(3) 0.054(2) 0.059(2) 0.007(2) 0.033(2) 0.026(2)
C4 0.097(4) 0.043(2) 0.100(4) 0.024(2) 0.050(3) 0.027(2)
C5 0.123(5) 0.065(3) 0.087(3) 0.046(3) 0.066(3) 0.045(3)
N2 0.0528(18) 0.0468(17) 0.0612(19) 0.0221(15) 0.0367(16) 0.0247(14)
C21 0.055(2) 0.062(3) 0.087(3) 0.037(2) 0.038(2) 0.031(2)
C22 0.075(3) 0.059(3) 0.070(3) 0.016(2) 0.044(2) 0.026(2)
C23 0.072(3) 0.086(4) 0.143(6) 0.063(4) 0.072(4) 0.050(3)
C24 0.117(5) 0.096(4) 0.167(7) 0.066(5) 0.114(6) 0.068(4)
C25 0.138(6) 0.075(3) 0.098(4) 0.019(3) 0.087(4) 0.047(4)
C11 0.0386(17) 0.0517(19) 0.0348(16) 0.0146(14) 0.0157(13) 0.0214(15)
C12 0.0448(19) 0.066(2) 0.0343(16) 0.0140(16) 0.0140(15) 0.0314(18)
C13 0.068(3) 0.074(3) 0.074(3) -0.012(3) -0.007(2) 0.043(3)
C14 0.060(3) 0.166(6) 0.053(2) 0.055(3) 0.034(2) 0.060(3)
C15 0.0395(17) 0.056(2) 0.0372(17) 0.0188(15) 0.0184(14) 0.0255(16)
C16 0.048(2) 0.057(2) 0.050(2) 0.0272(18) 0.0138(17) 0.0144(17)
C17 0.064(3) 0.083(3) 0.058(3) 0.040(2) 0.011(2) 0.028(2)
C18 0.067(3) 0.058(2) 0.058(2) 0.028(2) 0.021(2) 0.033(2)
C19 0.063(3) 0.048(2) 0.077(3) 0.012(2) 0.017(2) 0.016(2)
C20 0.050(2) 0.077(3) 0.050(2) 0.010(2) 0.0001(19) 0.021(2)
C31 0.0499(19) 0.050(2) 0.0438(18) 0.0199(16) 0.0181(16) 0.0265(17)
C32 0.050(2) 0.047(2) 0.051(2) 0.0231(17) 0.0205(16) 0.0211(16)
C33 0.053(2) 0.064(3) 0.086(3) 0.027(2) 0.023(2) 0.017(2)
C34 0.088(3) 0.089(3) 0.074(3) 0.052(3) 0.042(3) 0.050(3)
C35 0.059(2) 0.045(2) 0.064(2) 0.0285(18) 0.0279(19) 0.0293(18)
C36 0.063(3) 0.088(3) 0.082(3) 0.040(3) 0.030(2) 0.044(3)
C37 0.092(3) 0.052(2) 0.086(3) 0.030(2) 0.051(3) 0.034(2)
C38 0.122(6) 0.115(5) 0.175(8) 0.093(6) 0.104(6) 0.089(5)
C39 0.168(7) 0.066(3) 0.115(5) 0.045(3) 0.094(5) 0.072(4)
C40 0.074(3) 0.119(5) 0.136(6) 0.069(5) 0.050(4) 0.065(4)

loop_
_atom_type_symbol
_atom_type_description
_atom_type_scat_dispersion_real
_atom_type_scat_dispersion_imag
_atom_type_scat_source
C C 0.0033 0.0016 'International Tables Vol C Tables 4.2.6.8 and 6.1.1.4'
H H 0.0000 0.0000 'International Tables Vol C Tables 4.2.6.8 and 6.1.1.4'
N N 0.0061 0.0033 'International Tables Vol C Tables 4.2.6.8 and 6.1.1.4'
Co Co 0.3494 0.9721 'International Tables Vol C Tables 4.2.6.8 and 6.1.1.4'

loop_
_geom_angle_atom_site_label_1
_geom_angle_atom_site_label_2
_geom_angle_atom_site_label_3
_geom_angle
C11 Co1 C31 127.32(15)
C11 Co1 N2 104.46(13)
C31 Co1 N2 110.75(14)
C11 Co1 N1 108.72(13)
C31 Co1 N1 105.07(13)
N2 Co1 N1 96.20(11)
C2 N1 C1 116.9(3)
C2 N1 Co1 121.5(3)
C1 N1 Co1 121.2(2)
N1 C1 C5 123.7(4)
N1 C1 H1 118.1
C5 C1 H1 118.1
N1 C2 C3 122.9(4)
N1 C2 H2 118.5
C3 C2 H2 118.5
C4 C3 C2 119.2(4)
C4 C3 H3 120.4
C2 C3 H3 120.4
C3 C4 C5 118.9(4)
C3 C4 H4 120.6
C5 C4 H4 120.6
C1 C5 C4 118.3(4)
C1 C5 H5 120.9
C4 C5 H5 120.9
C22 N2 C21 117.6(4)
C22 N2 Co1 123.2(3)
C21 N2 Co1 119.1(3)
N2 C21 C23 122.1(5)
N2 C21 H6 119.0
C23 C21 H6 119.0
N2 C22 C25 122.0(5)
N2 C22 H7 119.0
C25 C22 H7 119.0
C24 C23 C21 120.3(6)
C24 C23 H8 119.9
C21 C23 H8 119.9
C23 C24 C25 119.3(5)
C23 C24 H9 120.4
C25 C24 H9 120.4
C24 C25 C22 118.8(6)
C24 C25 H10 120.6
C22 C25 H10 120.6
C12 C11 Co1 121.8(2)
C12 C11 H11 106.9
Co1 C11 H11 106.9
C12 C11 H12 106.9
Co1 C11 H12 106.9
H11 C11 H12 106.7
C14 C12 C15 109.9(3)
C14 C12 C11 109.7(3)
C15 C12 C11 110.5(3)
C14 C12 C13 107.8(4)
C15 C12 C13 110.6(3)
C11 C12 C13 108.3(3)
C12 C13 H15 109.5
C12 C13 H16 109.5
H15 C13 H16 109.5
C12 C13 H17 109.5
H15 C13 H17 109.5
H16 C13 H17 109.5
C12 C14 H18 109.5
C12 C14 H19 109.5
H18 C14 H19 109.5
C12 C14 H20 109.5
H18 C14 H20 109.5
H19 C14 H20 109.5
C18 C15 C16 115.8(3)
C18 C15 C12 121.3(3)
C16 C15 C12 122.8(3)
C15 C16 C17 121.1(4)
C15 C16 H28 119.4
C17 C16 H28 119.4
C20 C17 C16 120.9(4)
C20 C17 H29 119.5
C16 C17 H29 119.5
C19 C18 C15 122.8(4)
C19 C18 H30 118.6
C15 C18 H30 118.6
C20 C19 C18 120.6(4)
C20 C19 H31 119.7
C18 C19 H31 119.7
C17 C20 C19 118.7(4)
C17 C20 H32 120.7
C19 C20 H32 120.7
C32 C31 Co1 120.8(2)
C32 C31 H13 107.1
Co1 C31 H13 107.1
C32 C31 H14 107.1
Co1 C31 H14 107.1
H13 C31 H14 106.8
C35 C32 C33 112.7(3)
C35 C32 C31 109.1(3)
C33 C32 C31 108.8(3)
C35 C32 C34 109.3(3)
C33 C32 C34 105.7(4)
C31 C32 C34 111.2(3)
C32 C33 H21 109.5
C32 C33 H22 109.5
H21 C33 H22 109.5
C32 C33 H23 109.5
H21 C33 H23 109.5
H22 C33 H23 109.5
C32 C34 H24 109.5
C32 C34 H25 109.5
H24 C34 H25 109.5
C32 C34 H26 109.5
H24 C34 H26 109.5
H25 C34 H26 109.5
C37 C35 C36 117.0(4)
C37 C35 C32 123.3(4)
C36 C35 C32 119.7(4)
C40 C36 C35 122.9(6)
C40 C36 H27 118.5
C35 C36 H27 118.5
C35 C37 C39 120.0(6)
C35 C37 H33 120.0
C39 C37 H33 120.0
C39 C38 C40 120.8(6)
C39 C38 H34 119.6
C40 C38 H34 119.6
C38 C39 C37 119.8(6)
C38 C39 H35 120.1
C37 C39 H35 120.1
C36 C40 C38 119.5(6)
C36 C40 H36 120.2
C38 C40 H36 120.2

loop_
_geom_bond_atom_site_label_1
_geom_bond_atom_site_label_2
_geom_bond_distance
Co1 C11 2.066(3)
Co1 C31 2.075(4)
Co1 N2 2.108(3)
Co1 N1 2.117(3)
N1 C2 1.326(5)
N1 C1 1.331(5)
C1 C5 1.355(6)
C1 H1 0.9300
C2 C3 1.372(6)
C2 H2 0.9300
C3 C4 1.347(7)
C3 H3 0.9300
C4 C5 1.383(7)
C4 H4 0.9300
C5 H5 0.9300
N2 C22 1.315(6)
N2 C21 1.341(5)
C21 C23 1.372(7)
C21 H6 0.9300
C22 C25 1.399(7)
C22 H7 0.9300
C23 C24 1.320(9)
C23 H8 0.9300
C24 C25 1.359(10)
C24 H9 0.9300
C25 H10 0.9300
C11 C12 1.545(4)
C11 H11 0.9700
C11 H12 0.9700
C12 C14 1.527(6)
C12 C15 1.534(5)
C12 C13 1.546(6)
C13 H15 0.9600
C13 H16 0.9600
C13 H17 0.9600
C14 H18 0.9600
C14 H19 0.9600
C14 H20 0.9600
C15 C18 1.376(6)
C15 C16 1.386(5)
C16 C17 1.394(6)
C16 H28 0.9300
C17 C20 1.351(7)
C17 H29 0.9300
C18 C19 1.364(6)
C18 H30 0.9300
C19 C20 1.364(7)
C19 H31 0.9300
C20 H32 0.9300
C31 C32 1.550(5)
C31 H13 0.9700
C31 H14 0.9700
C32 C35 1.520(5)
C32 C33 1.525(6)
C32 C34 1.559(6)
C33 H21 0.9600
C33 H22 0.9600
C33 H23 0.9600
C34 H24 0.9600
C34 H25 0.9600
C34 H26 0.9600
C35 C37 1.382(6)
C35 C36 1.393(6)
C36 C40 1.347(7)
C36 H27 0.9300
C37 C39 1.419(8)
C37 H33 0.9300
C38 C39 1.347(10)
C38 C40 1.370(10)
C38 H34 0.9300
C39 H35 0.9300
C40 H36 0.9300
